data_7000725
loop_
_publ_author_name
'Majumdar, Amit'
'Pal, Kuntal'
'Sarkar, Sabyasachi'

_publ_section_title
;
 Necessity of fine tuning in Mo(iv) bis(dithiolene) complexes to
 warrant nitrate reduction
;
_journal_issue 11
_journal_name_full 'Dalton Transactions'
_journal_page_first 1927
_journal_page_last 1938
_journal_paper_doi 10.1039/b815436h
_journal_year 2009
_chemical_compound_source 'Sodium Molybdate'
_chemical_formula_moiety 'C33 H22 Mo N4 P S5 , C8 H20 N, C H2 Cl2'
_chemical_formula_sum 'C42 H44 Cl2 Mo N5 P S5'
_chemical_formula_weight 976.98
_space_group_IT_number 2
_symmetry_cell_setting triclinic
_symmetry_Int_Tables_number 2
_symmetry_space_group_name_Hall '-P 1'
_symmetry_space_group_name_H-M 'P -1'
_atom_sites_solution_hydrogens geom
_atom_sites_solution_primary direct
_atom_sites_solution_secondary difmap
_audit_creation_method SHELXL-97
_cell_angle_alpha 100.126(5)
_cell_angle_beta 101.684(5)
_cell_angle_gamma 97.983(5)
_cell_formula_units_Z 2
_cell_length_a 11.086(5)
_cell_length_b 11.646(5)
_cell_length_c 18.305(5)
_cell_measurement_temperature 293(2)
_cell_measurement_theta_max 28.30
_cell_measurement_theta_min 2.32
_cell_volume 2240.7(15)
_computing_cell_refinement 'SAINT 6.45(Bruker, 2003)'
_computing_data_collection 'SMART 5.628(Bruker, 2003)'
_computing_data_reduction 'SAINT 6.45(Bruker, 2003)'
_computing_molecular_graphics 'Diamond 2.1e, ORTEP'
_computing_structure_refinement 'SHELXL-97 (Sheldrick, 1997)'
_computing_structure_solution SIR-97
_diffrn_ambient_temperature 293(2)
_diffrn_measured_fraction_theta_full 0.995
_diffrn_measured_fraction_theta_max 0.995
_diffrn_measurement_device_type 'Bruker SMART APEX'
_diffrn_measurement_method w-scans
_diffrn_radiation_monochromator graphite
_diffrn_radiation_type MoK\a
_diffrn_radiation_wavelength 0.71069
_diffrn_reflns_av_R_equivalents 0.0404
_diffrn_reflns_av_sigmaI/netI 0.0975
_diffrn_reflns_limit_h_max 14
_diffrn_reflns_limit_h_min -14
_diffrn_reflns_limit_k_max 13
_diffrn_reflns_limit_k_min -15
_diffrn_reflns_limit_l_max 20
_diffrn_reflns_limit_l_min -24
_diffrn_reflns_number 14920
_diffrn_reflns_theta_full 28.30
_diffrn_reflns_theta_max 28.30
_diffrn_reflns_theta_min 2.32
_diffrn_source 'fine-focus sealed tube'
_exptl_absorpt_coefficient_mu 0.716
_exptl_absorpt_correction_T_max 0.9722
_exptl_absorpt_correction_T_min 0.9442
_exptl_absorpt_correction_type empirical
_exptl_crystal_colour Violet
_exptl_crystal_density_diffrn 1.427
_exptl_crystal_density_method 'not measured'
_exptl_crystal_description Needle
_exptl_crystal_F_000 988
_exptl_crystal_recrystallization_method 'Dichloromethane, petroleum ether'
_exptl_crystal_size_max 0.08
_exptl_crystal_size_mid 0.06
_exptl_crystal_size_min 0.04
_refine_diff_density_max 0.901
_refine_diff_density_min -0.926
_refine_diff_density_rms 0.232
_refine_ls_extinction_method none
_refine_ls_goodness_of_fit_ref 1.147
_refine_ls_hydrogen_treatment constr
_refine_ls_matrix_type full
_refine_ls_number_parameters 533
_refine_ls_number_reflns 10640
_refine_ls_number_restraints 4
_refine_ls_restrained_S_all 1.152
_refine_ls_R_factor_all 0.1154
_refine_ls_R_factor_gt 0.0751
_refine_ls_shift/su_max 0.001
_refine_ls_shift/su_mean 0.000
_refine_ls_structure_factor_coef Fsqd
_refine_ls_weighting_details 'calc w=1/[\s^2^(Fo^2^)+(0.0244P)^2^+23.5508P] where P=(Fo^2^+2Fc^2^)/3'
_refine_ls_weighting_scheme calc
_refine_ls_wR_factor_gt 0.1509
_refine_ls_wR_factor_ref 0.2109
_reflns_number_gt 7697
_reflns_number_total 10640
_reflns_threshold_expression >2sigma(I)
_cod_data_source_file b815436h.txt
_cod_data_source_block 13apram
_cod_database_code 7000725

loop_
_symmetry_equiv_pos_as_xyz
'x, y, z'
'-x, -y, -z'

loop_
_atom_site_label
_atom_site_type_symbol
_atom_site_fract_x
_atom_site_fract_y
_atom_site_fract_z
_atom_site_U_iso_or_equiv
_atom_site_adp_type
_atom_site_occupancy
_atom_site_symmetry_multiplicity
_atom_site_calc_flag
_atom_site_refinement_flags
_atom_site_disorder_assembly
_atom_site_disorder_group
Mo1 Mo 0.71656(5) 0.21664(5) 0.77094(3) 0.01555(14) Uani 1 1 d . . .
P1 P 0.60523(16) 0.11957(15) 0.86197(10) 0.0184(4) Uani 1 1 d . . .
S1 S 0.50914(15) 0.23779(16) 0.72062(10) 0.0210(4) Uani 1 1 d . . .
S2 S 0.72107(17) 0.17865(18) 0.63950(10) 0.0273(4) Uani 1 1 d . . .
S3 S 0.72327(15) 0.37837(14) 0.86943(9) 0.0184(3) Uani 1 1 d . . .
S4 S 0.92259(17) 0.31457(16) 0.78092(11) 0.0251(4) Uani 1 1 d . . .
S5 S 0.80497(16) 0.04159(14) 0.77629(10) 0.0209(4) Uani 1 1 d . . .
Cl1 Cl 1.1810(3) 0.3949(3) 0.6921(2) 0.0981(14) Uani 1 1 d . . .
Cl2 Cl 0.9987(3) 0.3744(3) 0.5482(3) 0.0904(12) Uani 1 1 d . . .
N1 N 0.2764(7) 0.2374(7) 0.5386(4) 0.0433(19) Uani 1 1 d . . .
N2 N 0.5323(8) 0.1588(10) 0.4409(4) 0.067(3) Uani 1 1 d . . .
N3 N 0.9095(6) 0.6509(6) 1.0023(4) 0.0295(14) Uani 1 1 d . . .
N4 N 1.1687(6) 0.5821(6) 0.8718(4) 0.0357(16) Uani 1 1 d . . .
N5 N 0.7228(7) 0.6142(5) 0.6781(4) 0.0304(15) Uani 1 1 d . . .
C1 C 0.4840(6) 0.2138(6) 0.6223(4) 0.0214(14) Uani 1 1 d . . .
C2 C 0.3664(7) 0.2268(6) 0.5772(4) 0.0248(15) Uani 1 1 d . . .
C3 C 0.5768(7) 0.1892(6) 0.5872(4) 0.0228(14) Uani 1 1 d . . .
C4 C 0.5548(8) 0.1717(9) 0.5057(5) 0.040(2) Uani 1 1 d . . .
C5 C 0.9547(7) 0.4430(6) 0.8508(4) 0.0232(15) Uani 1 1 d . . .
C6 C 1.0734(7) 0.5191(6) 0.8631(4) 0.0268(16) Uani 1 1 d . . .
C7 C 0.8713(6) 0.4694(5) 0.8913(4) 0.0186(13) Uani 1 1 d . . .
C8 C 0.8937(7) 0.5709(6) 0.9528(4) 0.0222(14) Uani 1 1 d . . .
C9 C 0.9168(6) 0.0259(6) 0.7180(4) 0.0218(14) Uani 1 1 d . . .
C10 C 0.8776(7) -0.0349(6) 0.6408(4) 0.0241(15) Uani 1 1 d . . .
H10 H 0.7928 -0.0598 0.6181 0.029 Uiso 1 1 calc R . .
C11 C 0.9653(7) -0.0567(7) 0.5997(4) 0.0294(17) Uani 1 1 d . . .
H11 H 0.9383 -0.0954 0.5487 0.035 Uiso 1 1 calc R . .
C12 C 1.0938(7) -0.0230(6) 0.6316(4) 0.0268(16) Uani 1 1 d . . .
C13 C 1.1309(7) 0.0372(7) 0.7074(5) 0.0290(17) Uani 1 1 d . . .
H13 H 1.2158 0.0619 0.7300 0.035 Uiso 1 1 calc R . .
C14 C 1.0439(7) 0.0613(6) 0.7500(4) 0.0257(15) Uani 1 1 d . . .
H14 H 1.0712 0.1016 0.8006 0.031 Uiso 1 1 calc R . .
C15 C 1.1884(8) -0.0530(8) 0.5859(5) 0.0370(19) Uani 1 1 d . . .
H15A H 1.1455 -0.0944 0.5351 0.055 Uiso 1 1 calc R . .
H15B H 1.2393 -0.1025 0.6098 0.055 Uiso 1 1 calc R . .
H15C H 1.2406 0.0187 0.5836 0.055 Uiso 1 1 calc R . .
C16 C 0.7149(7) 0.0714(5) 0.9345(4) 0.0176(13) Uani 1 1 d . . .
C17 C 0.6955(7) -0.0381(6) 0.9518(4) 0.0233(15) Uani 1 1 d . . .
H17 H 0.6236 -0.0925 0.9254 0.028 Uiso 1 1 calc R . .
C18 C 0.7813(8) -0.0701(7) 1.0083(5) 0.0324(18) Uani 1 1 d . . .
H18 H 0.7659 -0.1451 1.0192 0.039 Uiso 1 1 calc R . .
C19 C 0.8875(7) 0.0078(7) 1.0474(4) 0.0296(17) Uani 1 1 d . . .
H19 H 0.9450 -0.0139 1.0846 0.036 Uiso 1 1 calc R . .
C20 C 0.9090(7) 0.1198(7) 1.0314(4) 0.0272(16) Uani 1 1 d . . .
H20 H 0.9796 0.1746 1.0594 0.033 Uiso 1 1 calc R . .
C21 C 0.8237(6) 0.1511(6) 0.9725(4) 0.0212(14) Uani 1 1 d . . .
H21 H 0.8405 0.2244 0.9594 0.025 Uiso 1 1 calc R . .
C22 C 0.4846(7) -0.0113(6) 0.8187(4) 0.0223(14) Uani 1 1 d . . .
C23 C 0.4024(6) -0.0518(6) 0.8621(4) 0.0211(14) Uani 1 1 d . . .
H23 H 0.4075 -0.0091 0.9109 0.025 Uiso 1 1 calc R . .
C24 C 0.3155(7) -0.1527(6) 0.8329(4) 0.0264(16) Uani 1 1 d . . .
H24 H 0.2625 -0.1787 0.8623 0.032 Uiso 1 1 calc R . .
C25 C 0.3048(7) -0.2177(6) 0.7598(4) 0.0282(16) Uani 1 1 d . . .
H25 H 0.2460 -0.2873 0.7406 0.034 Uiso 1 1 calc R . .
C26 C 0.3824(7) -0.1775(6) 0.7162(4) 0.0258(15) Uani 1 1 d . . .
H26 H 0.3739 -0.2195 0.6668 0.031 Uiso 1 1 calc R . .
C27 C 0.4745(6) -0.0743(6) 0.7446(4) 0.0188(13) Uani 1 1 d . . .
H27 H 0.5272 -0.0486 0.7149 0.023 Uiso 1 1 calc R . .
C28 C 0.5232(6) 0.2158(6) 0.9169(4) 0.0192(13) Uani 1 1 d . . .
C29 C 0.4106(7) 0.2428(6) 0.8800(4) 0.0243(15) Uani 1 1 d . . .
H29 H 0.3753 0.2081 0.8290 0.029 Uiso 1 1 calc R . .
C30 C 0.3523(7) 0.3212(7) 0.9196(5) 0.0281(16) Uani 1 1 d . . .
H30 H 0.2780 0.3396 0.8947 0.034 Uiso 1 1 calc R . .
C31 C 0.4018(7) 0.3727(7) 0.9953(5) 0.0296(17) Uani 1 1 d . . .
H31 H 0.3619 0.4266 1.0207 0.035 Uiso 1 1 calc R . .
C32 C 0.5106(7) 0.3446(6) 1.0333(4) 0.0258(16) Uani 1 1 d . . .
H32 H 0.5431 0.3773 1.0849 0.031 Uiso 1 1 calc R . .
C33 C 0.5717(7) 0.2666(6) 0.9937(4) 0.0264(16) Uani 1 1 d . . .
H33 H 0.6459 0.2484 1.0191 0.032 Uiso 1 1 calc R . .
C34 C 1.0618(10) 0.3009(10) 0.6195(6) 0.057(3) Uani 1 1 d . . .
H34A H 0.9954 0.2694 0.6417 0.069 Uiso 1 1 calc R . .
H34B H 1.0953 0.2347 0.5963 0.069 Uiso 1 1 calc R . .
C35A C 0.8580(14) 0.5706(11) 0.6896(9) 0.031(3) Uani 0.532(12) 1 d P A 1
H35A H 0.8770 0.5425 0.7367 0.038 Uiso 0.532(12) 1 calc PR A 1
H35B H 0.8586 0.5077 0.6473 0.038 Uiso 0.532(12) 1 calc PR A 1
C35B C 0.8125(14) 0.7138(13) 0.6725(11) 0.031(3) Uani 0.468(12) 1 d PD A 2
H35C H 0.8076 0.7845 0.7080 0.038 Uiso 0.468(12) 1 calc PR A 2
H35D H 0.7936 0.7288 0.6213 0.038 Uiso 0.468(12) 1 calc PR A 2
C36 C 0.9525(11) 0.6827(15) 0.6923(11) 0.149(10) Uani 1 1 d D . .
H36A H 1.0353 0.6644 0.6990 0.224 Uiso 0.532(12) 1 calc PR A 1
H36B H 0.9496 0.7440 0.7342 0.224 Uiso 0.532(12) 1 calc PR A 1
H36C H 0.9313 0.7094 0.6454 0.224 Uiso 0.532(12) 1 calc PR A 1
H36D H 1.0127 0.7482 0.6890 0.224 Uiso 0.468(12) 1 d PR A 2
H36E H 0.9556 0.6137 0.6559 0.224 Uiso 0.468(12) 1 d PR A 2
H36F H 0.9715 0.6670 0.7428 0.224 Uiso 0.468(12) 1 d PR A 2
C37A C 0.6950(16) 0.6298(11) 0.5957(9) 0.035(3) Uani 0.520(13) 1 d PD A 1
H37A H 0.7593 0.6891 0.5881 0.043 Uiso 0.520(13) 1 calc PR A 1
H37B H 0.6145 0.6539 0.5824 0.043 Uiso 0.520(13) 1 calc PR A 1
C37B C 0.7262(17) 0.4949(13) 0.6355(9) 0.035(3) Uani 0.480(13) 1 d PD A 2
H37C H 0.6647 0.4356 0.6456 0.043 Uiso 0.480(13) 1 calc PR A 2
H37D H 0.8084 0.4747 0.6502 0.043 Uiso 0.480(13) 1 calc PR A 2
C38 C 0.6938(14) 0.5008(12) 0.5448(7) 0.110(6) Uani 1 1 d D . .
H38A H 0.6762 0.5041 0.4918 0.166 Uiso 0.520(13) 1 calc PR A 1
H38B H 0.6304 0.4433 0.5536 0.166 Uiso 0.520(13) 1 calc PR A 1
H38C H 0.7741 0.4785 0.5589 0.166 Uiso 0.520(13) 1 calc PR A 1
H38D H 0.6947 0.4247 0.5147 0.166 Uiso 0.480(13) 1 d PR A 2
H38E H 0.7555 0.5596 0.5357 0.166 Uiso 0.480(13) 1 d PR A 2
H38F H 0.6125 0.5211 0.5310 0.166 Uiso 0.480(13) 1 d PR A 2
C39A C 0.7420(14) 0.7322(11) 0.7296(8) 0.026(4) Uani 0.527(18) 1 d P A 1
H39A H 0.6759 0.7735 0.7107 0.031 Uiso 0.527(18) 1 calc PR A 1
H39B H 0.8210 0.7782 0.7279 0.031 Uiso 0.527(18) 1 calc PR A 1
C39B C 0.7208(18) 0.6071(12) 0.7628(10) 0.035(5) Uani 0.473(18) 1 d P A 2
H39C H 0.6402 0.5633 0.7637 0.041 Uiso 0.473(18) 1 calc PR A 2
H39D H 0.7846 0.5637 0.7819 0.041 Uiso 0.473(18) 1 calc PR A 2
C40 C 0.743(2) 0.7263(11) 0.8145(6) 0.137(9) Uani 1 1 d . . .
H40A H 0.7556 0.8053 0.8445 0.205 Uiso 0.527(18) 1 calc PR A 1
H40B H 0.8094 0.6874 0.8342 0.205 Uiso 0.527(18) 1 calc PR A 1
H40C H 0.6642 0.6826 0.8169 0.205 Uiso 0.527(18) 1 calc PR A 1
H40D H 0.7405 0.7169 0.8653 0.205 Uiso 0.473(18) 1 d PR A 2
H40E H 0.6791 0.7694 0.7966 0.205 Uiso 0.473(18) 1 d PR A 2
H40F H 0.8235 0.7692 0.8148 0.205 Uiso 0.473(18) 1 d PR A 2
C41A C 0.6379(14) 0.5182(13) 0.6924(9) 0.035(4) Uani 0.523(18) 1 d PD A 1
H41A H 0.6601 0.5125 0.7455 0.042 Uiso 0.523(18) 1 calc PR A 1
H41B H 0.6416 0.4432 0.6608 0.042 Uiso 0.523(18) 1 calc PR A 1
C41B C 0.5868(15) 0.6441(13) 0.6443(10) 0.032(5) Uani 0.477(18) 1 d P A 2
H41C H 0.5808 0.7248 0.6659 0.039 Uiso 0.477(18) 1 calc PR A 2
H41D H 0.5689 0.6325 0.5891 0.039 Uiso 0.477(18) 1 calc PR A 2
C42 C 0.4963(11) 0.5505(9) 0.6709(11) 0.121(8) Uani 1 1 d D . .
H42A H 0.4364 0.4891 0.6792 0.181 Uiso 0.523(18) 1 calc PR A 1
H42B H 0.4759 0.5564 0.6184 0.181 Uiso 0.523(18) 1 calc PR A 1
H42C H 0.4941 0.6247 0.7028 0.181 Uiso 0.523(18) 1 calc PR A 1
H42D H 0.4124 0.5625 0.6528 0.181 Uiso 0.477(18) 1 d PR A 2
H42E H 0.5147 0.5613 0.7255 0.181 Uiso 0.477(18) 1 d PR A 2
H42F H 0.5038 0.4714 0.6489 0.181 Uiso 0.477(18) 1 d PR A 2

loop_
_atom_site_aniso_label
_atom_site_aniso_U_11
_atom_site_aniso_U_22
_atom_site_aniso_U_33
_atom_site_aniso_U_23
_atom_site_aniso_U_13
_atom_site_aniso_U_12
Mo1 0.0165(3) 0.0133(3) 0.0172(3) 0.0032(2) 0.0044(2) 0.00318(19)
P1 0.0202(9) 0.0160(8) 0.0196(9) 0.0024(7) 0.0074(7) 0.0025(6)
S1 0.0146(8) 0.0277(9) 0.0201(8) 0.0022(7) 0.0040(6) 0.0056(6)
S2 0.0232(9) 0.0454(11) 0.0190(9) 0.0097(8) 0.0097(7) 0.0149(8)
S3 0.0187(8) 0.0179(8) 0.0187(8) 0.0039(6) 0.0038(6) 0.0046(6)
S4 0.0234(9) 0.0210(8) 0.0315(10) 0.0021(7) 0.0121(7) 0.0018(7)
S5 0.0226(9) 0.0157(7) 0.0256(9) 0.0036(7) 0.0070(7) 0.0062(6)
Cl1 0.072(2) 0.109(3) 0.084(2) -0.047(2) 0.0507(19) -0.0419(19)
Cl2 0.083(2) 0.077(2) 0.138(3) 0.043(2) 0.052(2) 0.0393(19)
N1 0.035(4) 0.056(5) 0.031(4) -0.009(3) -0.001(3) 0.018(4)
N2 0.040(5) 0.143(10) 0.023(4) 0.021(5) 0.011(3) 0.031(5)
N3 0.026(3) 0.031(3) 0.030(4) 0.002(3) 0.004(3) 0.010(3)
N4 0.026(3) 0.026(3) 0.049(4) -0.001(3) 0.010(3) -0.009(3)
N5 0.048(4) 0.019(3) 0.020(3) 0.005(3) -0.002(3) 0.004(3)
C1 0.019(3) 0.019(3) 0.027(4) 0.002(3) 0.008(3) 0.003(3)
C2 0.019(3) 0.029(4) 0.023(4) -0.004(3) 0.001(3) 0.011(3)
C3 0.029(4) 0.024(3) 0.021(3) 0.007(3) 0.013(3) 0.010(3)
C4 0.030(4) 0.073(7) 0.025(4) 0.014(4) 0.012(3) 0.020(4)
C5 0.026(4) 0.022(3) 0.027(4) 0.011(3) 0.006(3) 0.013(3)
C6 0.029(4) 0.023(4) 0.032(4) 0.006(3) 0.014(3) 0.007(3)
C7 0.024(3) 0.008(3) 0.022(3) 0.004(2) -0.001(3) 0.005(2)
C8 0.022(4) 0.029(4) 0.016(3) 0.007(3) 0.001(3) 0.008(3)
C9 0.017(3) 0.025(3) 0.025(4) 0.011(3) 0.004(3) 0.000(3)
C10 0.024(4) 0.020(3) 0.026(4) -0.003(3) 0.008(3) 0.001(3)
C11 0.032(4) 0.026(4) 0.026(4) -0.004(3) 0.003(3) 0.005(3)
C12 0.028(4) 0.020(3) 0.031(4) 0.001(3) 0.007(3) 0.005(3)
C13 0.016(3) 0.028(4) 0.039(4) 0.008(3) 0.000(3) -0.003(3)
C14 0.025(4) 0.024(4) 0.025(4) 0.002(3) 0.002(3) 0.002(3)
C15 0.033(4) 0.041(5) 0.042(5) 0.008(4) 0.015(4) 0.013(4)
C16 0.034(4) 0.011(3) 0.013(3) 0.008(2) 0.013(3) 0.002(3)
C17 0.026(4) 0.027(4) 0.022(4) 0.008(3) 0.014(3) 0.006(3)
C18 0.043(5) 0.025(4) 0.040(5) 0.018(4) 0.018(4) 0.017(3)
C19 0.031(4) 0.039(4) 0.029(4) 0.020(4) 0.013(3) 0.016(3)
C20 0.028(4) 0.034(4) 0.021(4) 0.012(3) 0.003(3) 0.007(3)
C21 0.023(4) 0.025(3) 0.023(3) 0.016(3) 0.009(3) 0.012(3)
C22 0.023(4) 0.021(3) 0.026(4) 0.003(3) 0.012(3) 0.008(3)
C23 0.026(4) 0.021(3) 0.023(4) 0.007(3) 0.018(3) 0.004(3)
C24 0.027(4) 0.024(4) 0.031(4) 0.008(3) 0.012(3) 0.005(3)
C25 0.031(4) 0.022(4) 0.030(4) 0.004(3) 0.008(3) 0.001(3)
C26 0.029(4) 0.020(3) 0.026(4) 0.005(3) 0.003(3) -0.001(3)
C27 0.014(3) 0.022(3) 0.023(3) 0.007(3) 0.007(3) 0.003(2)
C28 0.017(3) 0.014(3) 0.024(4) 0.003(3) 0.001(3) 0.004(2)
C29 0.022(4) 0.022(3) 0.031(4) 0.010(3) 0.008(3) 0.004(3)
C30 0.027(4) 0.029(4) 0.040(5) 0.016(3) 0.020(3) 0.013(3)
C31 0.033(4) 0.027(4) 0.035(4) 0.005(3) 0.020(3) 0.008(3)
C32 0.031(4) 0.025(4) 0.019(3) -0.007(3) 0.010(3) 0.005(3)
C33 0.034(4) 0.020(3) 0.025(4) -0.004(3) 0.012(3) 0.006(3)
C34 0.061(7) 0.059(6) 0.053(6) -0.002(5) 0.039(5) -0.002(5)
C35A 0.033(6) 0.009(4) 0.046(7) 0.004(4) -0.001(5) 0.002(4)
C35B 0.033(6) 0.009(4) 0.046(7) 0.004(4) -0.001(5) 0.002(4)
C36 0.052(8) 0.171(17) 0.21(2) 0.144(16) -0.048(10) -0.051(9)
C37A 0.044(7) 0.013(5) 0.043(7) 0.005(5) 0.003(5) -0.001(4)
C37B 0.044(7) 0.013(5) 0.043(7) 0.005(5) 0.003(5) -0.001(4)
C38 0.100(11) 0.119(13) 0.072(9) -0.058(9) 0.037(8) -0.043(9)
C39A 0.031(8) 0.014(6) 0.030(8) 0.005(5) 0.001(6) 0.003(5)
C39B 0.048(11) 0.005(6) 0.046(11) 0.010(7) -0.002(8) 0.001(6)
C40 0.34(3) 0.052(7) 0.016(5) 0.010(5) 0.016(9) 0.074(12)
C41A 0.056(11) 0.024(8) 0.031(8) 0.016(6) 0.010(7) 0.015(7)
C41B 0.035(10) 0.017(7) 0.034(9) -0.010(7) -0.007(7) 0.010(6)
C42 0.087(10) 0.023(5) 0.26(2) -0.016(8) 0.123(13) -0.013(5)

loop_
_atom_type_symbol
_atom_type_description
_atom_type_scat_dispersion_real
_atom_type_scat_dispersion_imag
_atom_type_scat_source
C C 0.0033 0.0016 'International Tables Vol C Tables 4.2.6.8 and 6.1.1.4'
H H 0.0000 0.0000 'International Tables Vol C Tables 4.2.6.8 and 6.1.1.4'
N N 0.0061 0.0033 'International Tables Vol C Tables 4.2.6.8 and 6.1.1.4'
P P 0.1023 0.0942 'International Tables Vol C Tables 4.2.6.8 and 6.1.1.4'
S S 0.1246 0.1234 'International Tables Vol C Tables 4.2.6.8 and 6.1.1.4'
Cl Cl 0.1484 0.1585 'International Tables Vol C Tables 4.2.6.8 and 6.1.1.4'
Mo Mo -1.6832 0.6857 'International Tables Vol C Tables 4.2.6.8 and 6.1.1.4'

loop_
_geom_angle_atom_site_label_1
_geom_angle_atom_site_label_2
_geom_angle_atom_site_label_3
_geom_angle
_geom_angle_site_symmetry_1
_geom_angle_site_symmetry_3
_geom_angle_publ_flag
S3 Mo1 S1 86.78(6) . . ?
S3 Mo1 S4 81.93(7) . . ?
S1 Mo1 S4 138.28(7) . . ?
S3 Mo1 S2 139.01(7) . . ?
S1 Mo1 S2 82.12(6) . . ?
S4 Mo1 S2 80.69(7) . . ?
S3 Mo1 S5 129.51(7) . . ?
S1 Mo1 S5 130.12(7) . . ?
S4 Mo1 S5 86.07(7) . . ?
S2 Mo1 S5 85.85(7) . . ?
S3 Mo1 P1 77.16(6) . . ?
S1 Mo1 P1 80.61(7) . . ?
S4 Mo1 P1 134.36(7) . . ?
S2 Mo1 P1 138.43(7) . . ?
S5 Mo1 P1 77.17(6) . . ?
C22 P1 C28 102.5(3) . . ?
C22 P1 C16 104.5(3) . . ?
C28 P1 C16 104.2(3) . . ?
C22 P1 Mo1 116.8(2) . . ?
C28 P1 Mo1 115.1(2) . . ?
C16 P1 Mo1 112.2(2) . . ?
C1 S1 Mo1 108.4(2) . . ?
C3 S2 Mo1 108.2(2) . . ?
C7 S3 Mo1 108.8(2) . . ?
C5 S4 Mo1 108.7(3) . . ?
C9 S5 Mo1 112.8(2) . . ?
C35B N5 C41A 174.0(11) . . ?
C35B N5 C37B 118.3(11) . . ?
C41A N5 C37B 65.3(9) . . ?
C35B N5 C39A 58.3(9) . . ?
C41A N5 C39A 117.2(10) . . ?
C37B N5 C39A 169.5(10) . . ?
C35B N5 C37A 71.8(9) . . ?
C41A N5 C37A 114.1(9) . . ?
C37B N5 C37A 77.9(8) . . ?
C39A N5 C37A 108.7(8) . . ?
C35B N5 C39B 113.1(10) . . ?
C41A N5 C39B 61.0(9) . . ?
C37B N5 C39B 108.8(9) . . ?
C39A N5 C39B 66.6(8) . . ?
C37A N5 C39B 166.5(11) . . ?
C35B N5 C41B 105.0(9) . . ?
C41A N5 C41B 77.7(9) . . ?
C37B N5 C41B 106.7(9) . . ?
C39A N5 C41B 83.8(8) . . ?
C37A N5 C41B 62.8(9) . . ?
C39B N5 C41B 103.7(10) . . ?
C35B N5 C35A 74.2(8) . . ?
C41A N5 C35A 104.5(8) . . ?
C37B N5 C35A 62.8(9) . . ?
C39A N5 C35A 107.1(8) . . ?
C37A N5 C35A 104.0(10) . . ?
C39B N5 C35A 89.5(9) . . ?
C41B N5 C35A 165.5(10) . . ?
C3 C1 C2 119.2(7) . . ?
C3 C1 S1 120.6(6) . . ?
C2 C1 S1 120.1(5) . . ?
N1 C2 C1 176.5(9) . . ?
C1 C3 C4 119.8(7) . . ?
C1 C3 S2 120.7(6) . . ?
C4 C3 S2 119.6(5) . . ?
N2 C4 C3 177.0(9) . . ?
C7 C5 C6 121.7(7) . . ?
C7 C5 S4 120.7(6) . . ?
C6 C5 S4 117.6(5) . . ?
N4 C6 C5 178.5(9) . . ?
C5 C7 C8 123.9(7) . . ?
C5 C7 S3 119.7(5) . . ?
C8 C7 S3 116.3(5) . . ?
N3 C8 C7 178.7(8) . . ?
C14 C9 C10 118.6(7) . . ?
C14 C9 S5 120.5(6) . . ?
C10 C9 S5 120.5(5) . . ?
C11 C10 C9 119.7(7) . . ?
C11 C10 H10 120.2 . . ?
C9 C10 H10 120.2 . . ?
C10 C11 C12 122.3(7) . . ?
C10 C11 H11 118.8 . . ?
C12 C11 H11 118.8 . . ?
C13 C12 C11 117.4(7) . . ?
C13 C12 C15 121.5(7) . . ?
C11 C12 C15 121.2(7) . . ?
C14 C13 C12 121.4(7) . . ?
C14 C13 H13 119.3 . . ?
C12 C13 H13 119.3 . . ?
C9 C14 C13 120.7(7) . . ?
C9 C14 H14 119.6 . . ?
C13 C14 H14 119.6 . . ?
C12 C15 H15A 109.5 . . ?
C12 C15 H15B 109.5 . . ?
H15A C15 H15B 109.5 . . ?
C12 C15 H15C 109.5 . . ?
H15A C15 H15C 109.5 . . ?
H15B C15 H15C 109.5 . . ?
C17 C16 C21 119.3(6) . . ?
C17 C16 P1 123.5(6) . . ?
C21 C16 P1 117.2(5) . . ?
C16 C17 C18 121.3(7) . . ?
C16 C17 H17 119.3 . . ?
C18 C17 H17 119.3 . . ?
C19 C18 C17 120.3(7) . . ?
C19 C18 H18 119.8 . . ?
C17 C18 H18 119.8 . . ?
C18 C19 C20 119.5(7) . . ?
C18 C19 H19 120.2 . . ?
C20 C19 H19 120.2 . . ?
C19 C20 C21 120.1(7) . . ?
C19 C20 H20 119.9 . . ?
C21 C20 H20 119.9 . . ?
C16 C21 C20 119.3(6) . . ?
C16 C21 H21 120.3 . . ?
C20 C21 H21 120.3 . . ?
C27 C22 C23 119.5(6) . . ?
C27 C22 P1 121.5(5) . . ?
C23 C22 P1 118.9(5) . . ?
C24 C23 C22 120.4(7) . . ?
C24 C23 H23 119.8 . . ?
C22 C23 H23 119.8 . . ?
C23 C24 C25 121.1(7) . . ?
C23 C24 H24 119.4 . . ?
C25 C24 H24 119.4 . . ?
C26 C25 C24 119.0(7) . . ?
C26 C25 H25 120.5 . . ?
C24 C25 H25 120.5 . . ?
C25 C26 C27 121.6(7) . . ?
C25 C26 H26 119.2 . . ?
C27 C26 H26 119.2 . . ?
C22 C27 C26 118.3(6) . . ?
C22 C27 H27 120.8 . . ?
C26 C27 H27 120.8 . . ?
C33 C28 C29 118.7(7) . . ?
C33 C28 P1 122.0(5) . . ?
C29 C28 P1 119.2(5) . . ?
C30 C29 C28 119.7(7) . . ?
C30 C29 H29 120.2 . . ?
C28 C29 H29 120.2 . . ?
C31 C30 C29 121.3(7) . . ?
C31 C30 H30 119.3 . . ?
C29 C30 H30 119.3 . . ?
C30 C31 C32 120.0(7) . . ?
C30 C31 H31 120.0 . . ?
C32 C31 H31 120.0 . . ?
C31 C32 C33 119.4(7) . . ?
C31 C32 H32 120.3 . . ?
C33 C32 H32 120.3 . . ?
C28 C33 C32 120.9(7) . . ?
C28 C33 H33 119.6 . . ?
C32 C33 H33 119.6 . . ?
Cl1 C34 Cl2 112.5(6) . . ?
Cl1 C34 H34A 109.1 . . ?
Cl2 C34 H34A 109.1 . . ?
Cl1 C34 H34B 109.1 . . ?
Cl2 C34 H34B 109.1 . . ?
H34A C34 H34B 107.8 . . ?
C36 C35A N5 104.2(10) . . ?
C36 C35A H35A 110.9 . . ?
N5 C35A H35A 110.9 . . ?
C36 C35A H35B 110.9 . . ?
N5 C35A H35B 110.9 . . ?
H35A C35A H35B 108.9 . . ?
C36 C35A H36E 37.5 . . ?
N5 C35A H36E 123.2 . . ?
H35A C35A H36E 120.8 . . ?
H35B C35A H36E 73.7 . . ?
C36 C35A H36F 35.7 . . ?
N5 C35A H36F 114.4 . . ?
H35A C35A H36F 75.5 . . ?
H35B C35A H36F 128.9 . . ?
H36E C35A H36F 62.4 . . ?
N5 C35B C36 108.9(10) . . ?
N5 C35B H35C 109.9 . . ?
C36 C35B H35C 109.9 . . ?
N5 C35B H35D 109.9 . . ?
C36 C35B H35D 109.9 . . ?
H35C C35B H35D 108.3 . . ?
C35A C36 C35B 72.1(9) . . ?
C35A C36 H36A 109.5 . . ?
C35B C36 H36A 174.5 . . ?
C35A C36 H36B 109.5 . . ?
C35B C36 H36B 74.4 . . ?
H36A C36 H36B 109.5 . . ?
C35A C36 H36C 109.5 . . ?
C35B C36 H36C 65.2 . . ?
H36A C36 H36C 109.5 . . ?
H36B C36 H36C 109.5 . . ?
C35A C36 H36D 174.0 . . ?
C35B C36 H36D 109.6 . . ?
H36A C36 H36D 68.2 . . ?
H36B C36 H36D 76.5 . . ?
H36C C36 H36D 67.0 . . ?
C35A C36 H36E 64.6 . . ?
C35B C36 H36E 108.4 . . ?
H36A C36 H36E 68.3 . . ?
H36B C36 H36E 171.3 . . ?
H36C C36 H36E 79.0 . . ?
H36D C36 H36E 109.5 . . ?
C35A C36 H36F 74.7 . . ?
C35B C36 H36F 110.4 . . ?
H36A C36 H36F 75.1 . . ?
H36B C36 H36F 62.1 . . ?
H36C C36 H36F 171.5 . . ?
H36D C36 H36F 109.5 . . ?
H36E C36 H36F 109.5 . . ?
N5 C37A C38 105.0(10) . . ?
N5 C37A H37A 110.7 . . ?
C38 C37A H37A 110.7 . . ?
N5 C37A H37B 110.7 . . ?
C38 C37A H37B 110.7 . . ?
H37A C37A H37B 108.8 . . ?
N5 C37A H38E 120.2 . . ?
C38 C37A H38E 35.0 . . ?
H37A C37A H38E 75.8 . . ?
H37B C37A H38E 123.2 . . ?
N5 C37B C38 106.2(10) . . ?
N5 C37B H37C 110.5 . . ?
C38 C37B H37C 110.5 . . ?
N5 C37B H37D 110.5 . . ?
C38 C37B H37D 110.5 . . ?
H37C C37B H37D 108.7 . . ?
C37A C38 C37B 70.8(9) . . ?
C37A C38 H38A 109.5 . . ?
C37B C38 H38A 179.1 . . ?
C37A C38 H38B 109.5 . . ?
C37B C38 H38B 71.1 . . ?
H38A C38 H38B 109.5 . . ?
C37A C38 H38C 109.5 . . ?
C37B C38 H38C 69.7 . . ?
H38A C38 H38C 109.5 . . ?
H38B C38 H38C 109.5 . . ?
C37A C38 H38D 178.9 . . ?
C37B C38 H38D 109.2 . . ?
H38A C38 H38D 70.5 . . ?
H38B C38 H38D 71.5 . . ?
H38C C38 H38D 69.6 . . ?
C37A C38 H38E 69.6 . . ?
C37B C38 H38E 109.5 . . ?
H38A C38 H38E 69.9 . . ?
H38B C38 H38E 178.5 . . ?
H38C C38 H38E 72.1 . . ?
H38D C38 H38E 109.5 . . ?
C37A C38 H38F 71.4 . . ?
C37B C38 H38F 109.7 . . ?
H38A C38 H38F 71.2 . . ?
H38B C38 H38F 69.0 . . ?
H38C C38 H38F 178.5 . . ?
H38D C38 H38F 109.5 . . ?
H38E C38 H38F 109.5 . . ?
N5 C39A C40 113.8(10) . . ?
N5 C39A H39A 108.8 . . ?
C40 C39A H39A 108.8 . . ?
N5 C39A H39B 108.8 . . ?
C40 C39A H39B 108.8 . . ?
H39A C39A H39B 107.7 . . ?
N5 C39A H40E 128.4 . . ?
C40 C39A H40E 35.8 . . ?
H39A C39A H40E 73.0 . . ?
H39B C39A H40E 119.8 . . ?
N5 C39A H40F 125.9 . . ?
C40 C39A H40F 35.4 . . ?
H39A C39A H40F 122.2 . . ?
H39B C39A H40F 73.4 . . ?
H40E C39A H40F 59.8 . . ?
C40 C39B N5 113.0(10) . . ?
C40 C39B H39C 109.0 . . ?
N5 C39B H39C 109.0 . . ?
C40 C39B H39D 109.0 . . ?
N5 C39B H39D 109.0 . . ?
H39C C39B H39D 107.8 . . ?
C39B C40 C39A 66.5(9) . . ?
C39B C40 H40A 175.8 . . ?
C39A C40 H40A 109.5 . . ?
C39B C40 H40B 73.6 . . ?
C39A C40 H40B 109.5 . . ?
H40A C40 H40B 109.5 . . ?
C39B C40 H40C 71.6 . . ?
C39A C40 H40C 109.5 . . ?
H40A C40 H40C 109.5 . . ?
H40B C40 H40C 109.5 . . ?
C39B C40 H40D 109.5 . . ?
C39A C40 H40D 175.9 . . ?
H40A C40 H40D 74.4 . . ?
H40B C40 H40D 69.8 . . ?
H40C C40 H40D 67.5 . . ?
C39B C40 H40E 109.6 . . ?
C39A C40 H40E 71.5 . . ?
H40A C40 H40E 67.3 . . ?
H40B C40 H40E 176.7 . . ?
H40C C40 H40E 72.8 . . ?
H40D C40 H40E 109.5 . . ?
C39B C40 H40F 109.3 . . ?
C39A C40 H40F 73.5 . . ?
H40A C40 H40F 69.9 . . ?
H40B C40 H40F 68.2 . . ?
H40C C40 H40F 176.8 . . ?
H40D C40 H40F 109.5 . . ?
H40E C40 H40F 109.5 . . ?
N5 C41A C42 106.3(9) . . ?
N5 C41A H41A 110.5 . . ?
C42 C41A H41A 110.5 . . ?
N5 C41A H41B 110.5 . . ?
C42 C41A H41B 110.5 . . ?
H41A C41A H41B 108.7 . . ?
N5 C41A H42F 126.1 . . ?
C42 C41A H42F 35.0 . . ?
H41A C41A H42F 117.7 . . ?
H41B C41A H42F 76.0 . . ?
C42 C41B N5 101.8(11) . . ?
C42 C41B H41C 111.4 . . ?
N5 C41B H41C 111.4 . . ?
C42 C41B H41D 111.4 . . ?
N5 C41B H41D 111.4 . . ?
H41C C41B H41D 109.3 . . ?
C41B C42 C41A 73.2(9) . . ?
C41B C42 H42A 171.6 . . ?
C41A C42 H42A 109.5 . . ?
C41B C42 H42B 62.3 . . ?
C41A C42 H42B 109.5 . . ?
H42A C42 H42B 109.5 . . ?
C41B C42 H42C 76.4 . . ?
C41A C42 H42C 109.5 . . ?
H42A C42 H42C 109.5 . . ?
H42B C42 H42C 109.5 . . ?
C41B C42 H42D 107.0 . . ?
C41A C42 H42D 173.1 . . ?
H42A C42 H42D 69.3 . . ?
H42B C42 H42D 65.4 . . ?
H42C C42 H42D 77.1 . . ?
C41B C42 H42E 111.4 . . ?
C41A C42 H42E 76.4 . . ?
H42A C42 H42E 77.0 . . ?
H42B C42 H42E 168.2 . . ?
H42C C42 H42E 58.7 . . ?
H42D C42 H42E 109.5 . . ?
C41B C42 H42F 109.9 . . ?
C41A C42 H42F 64.5 . . ?
H42A C42 H42F 65.5 . . ?
H42B C42 H42F 82.3 . . ?
H42C C42 H42F 168.2 . . ?
H42D C42 H42F 109.5 . . ?
H42E C42 H42F 109.5 . . ?

loop_
_geom_bond_atom_site_label_1
_geom_bond_atom_site_label_2
_geom_bond_distance
_geom_bond_site_symmetry_2
_geom_bond_publ_flag
Mo1 S3 2.3487(19) . ?
Mo1 S1 2.361(2) . ?
Mo1 S4 2.363(2) . ?
Mo1 S2 2.381(2) . ?
Mo1 S5 2.3900(19) . ?
Mo1 P1 2.5857(19) . ?
P1 C22 1.822(7) . ?
P1 C28 1.831(7) . ?
P1 C16 1.831(7) . ?
S1 C1 1.731(7) . ?
S2 C3 1.722(7) . ?
S3 C7 1.755(7) . ?
S4 C5 1.731(8) . ?
S5 C9 1.799(7) . ?
Cl1 C34 1.757(11) . ?
Cl2 C34 1.764(12) . ?
N1 C2 1.135(9) . ?
N2 C4 1.140(11) . ?
N3 C8 1.146(9) . ?
N4 C6 1.164(9) . ?
N5 C35B 1.452(16) . ?
N5 C41A 1.454(16) . ?
N5 C37B 1.479(17) . ?
N5 C39A 1.484(14) . ?
N5 C37A 1.526(17) . ?
N5 C39B 1.572(19) . ?
N5 C41B 1.619(17) . ?
N5 C35A 1.633(16) . ?
C1 C3 1.355(9) . ?
C1 C2 1.437(9) . ?
C3 C4 1.435(10) . ?
C5 C7 1.332(10) . ?
C5 C6 1.433(10) . ?
C7 C8 1.437(9) . ?
C9 C14 1.385(10) . ?
C9 C10 1.415(10) . ?
C10 C11 1.369(10) . ?
C10 H10 0.9300 . ?
C11 C12 1.398(10) . ?
C11 H11 0.9300 . ?
C12 C13 1.390(11) . ?
C12 C15 1.509(11) . ?
C13 C14 1.385(11) . ?
C13 H13 0.9300 . ?
C14 H14 0.9300 . ?
C15 H15A 0.9600 . ?
C15 H15B 0.9600 . ?
C15 H15C 0.9600 . ?
C16 C17 1.366(9) . ?
C16 C21 1.386(10) . ?
C17 C18 1.396(10) . ?
C17 H17 0.9300 . ?
C18 C19 1.362(12) . ?
C18 H18 0.9300 . ?
C19 C20 1.386(10) . ?
C19 H19 0.9300 . ?
C20 C21 1.419(9) . ?
C20 H20 0.9300 . ?
C21 H21 0.9300 . ?
C22 C27 1.397(9) . ?
C22 C23 1.411(9) . ?
C23 C24 1.361(10) . ?
C23 H23 0.9300 . ?
C24 C25 1.389(10) . ?
C24 H24 0.9300 . ?
C25 C26 1.377(10) . ?
C25 H25 0.9300 . ?
C26 C27 1.408(9) . ?
C26 H26 0.9300 . ?
C27 H27 0.9300 . ?
C28 C33 1.389(10) . ?
C28 C29 1.398(9) . ?
C29 C30 1.378(10) . ?
C29 H29 0.9300 . ?
C30 C31 1.373(11) . ?
C30 H30 0.9300 . ?
C31 C32 1.378(11) . ?
C31 H31 0.9300 . ?
C32 C33 1.396(9) . ?
C32 H32 0.9300 . ?
C33 H33 0.9300 . ?
C34 H34A 0.9700 . ?
C34 H34B 0.9700 . ?
C35A C36 1.543(18) . ?
C35A H35A 0.9700 . ?
C35A H35B 0.9700 . ?
C35A H36E 1.4260 . ?
C35A H36F 1.5873 . ?
C35B C36 1.626(15) . ?
C35B H35C 0.9700 . ?
C35B H35D 0.9700 . ?
C36 H36A 0.9600 . ?
C36 H36B 0.9600 . ?
C36 H36C 0.9600 . ?
C36 H36D 0.9600 . ?
C36 H36E 0.9600 . ?
C36 H36F 0.9600 . ?
C37A C38 1.619(14) . ?
C37A H37A 0.9700 . ?
C37A H37B 0.9700 . ?
C37A H38E 1.5689 . ?
C37B C38 1.641(15) . ?
C37B H37C 0.9700 . ?
C37B H37D 0.9700 . ?
C38 H38A 0.9600 . ?
C38 H38B 0.9600 . ?
C38 H38C 0.9600 . ?
C38 H38D 0.9600 . ?
C38 H38E 0.9600 . ?
C38 H38F 0.9600 . ?
C39A C40 1.567(18) . ?
C39A H39A 0.9700 . ?
C39A H39B 0.9700 . ?
C39A H40E 1.5564 . ?
C39A H40F 1.5885 . ?
C39B C40 1.494(18) . ?
C39B H39C 0.9700 . ?
C39B H39D 0.9700 . ?
C40 H40A 0.9600 . ?
C40 H40B 0.9600 . ?
C40 H40C 0.9600 . ?
C40 H40D 0.9600 . ?
C40 H40E 0.9600 . ?
C40 H40F 0.9600 . ?
C41A C42 1.651(15) . ?
C41A H41A 0.9700 . ?
C41A H41B 0.9700 . ?
C41A H42F 1.5113 . ?
C41B C42 1.59(2) . ?
C41B H41C 0.9700 . ?
C41B H41D 0.9700 . ?
C42 H42A 0.9600 . ?
C42 H42B 0.9600 . ?
C42 H42C 0.9600 . ?
C42 H42D 0.9600 . ?
C42 H42E 0.9600 . ?
C42 H42F 0.9600 . ?
